data_4500943
loop_
_publ_author_name
'Ebenezer, Samuel'
'Muthiah, P. Thomas'
'Butcher, Ray J.'

_publ_section_title
;
 Design of a Series of Isostructural Co-Crystals with Aminopyrimidines:
 Isostructurality through Chloro/Methyl Exchange and Studies on
 Supramolecular Architectures
;
_journal_issue 8
_journal_name_full 'Crystal Growth &amp; Design'
_journal_page_first 3579
_journal_paper_doi 10.1021/cg200539a
_journal_volume 11
_journal_year 2011
_chemical_formula_moiety 'C5 H6 Cl N3, C7 H6 O2'
_chemical_formula_sum 'C12 H12 Cl N3 O2'
_chemical_formula_weight 265.70
_chemical_name_systematic
;
 2-amino-4-chloro-6-methylpyrimidine-benzoic acid
;
_space_group_IT_number 14
_symmetry_cell_setting monoclinic
_symmetry_space_group_name_Hall '-P 2ybc'
_symmetry_space_group_name_H-M 'P 1 21/c 1'
_atom_sites_solution_hydrogens geom
_atom_sites_solution_primary direct
_atom_sites_solution_secondary difmap
_audit_creation_method SHELXL-97
_cell_angle_alpha 90.00
_cell_angle_beta 103.213(6)
_cell_angle_gamma 90.00
_cell_formula_units_Z 4
_cell_length_a 7.5335(13)
_cell_length_b 8.1173(12)
_cell_length_c 21.321(2)
_cell_measurement_reflns_used 4090
_cell_measurement_temperature 293(2)
_cell_measurement_theta_max 32.7
_cell_measurement_theta_min 2.0
_cell_volume 1269.3(3)
_computing_cell_refinement 'SAINT (Bruker, 2001)'
_computing_data_collection 'SMART (Bruker, 2001)'
_computing_data_reduction 'SAINT (Bruker, 2001)'
_computing_molecular_graphics 'Mercury 2.2 (Macrae et al., 2006)'
_computing_publication_material 'PLATON (Spek, 2003)'
_computing_structure_refinement 'SHELXL-97 (Sheldrick, 2008)'
_computing_structure_solution 'SHELXS-97 (Sheldrick, 2008)'
_diffrn_ambient_temperature 293(2)
_diffrn_measured_fraction_theta_full 0.985
_diffrn_measured_fraction_theta_max 0.876
_diffrn_measurement_device_type 'Bruker SMART CCD area-detector'
_diffrn_measurement_method '\f and \w scans'
_diffrn_radiation_monochromator graphite
_diffrn_radiation_source 'fine-focus sealed tube'
_diffrn_radiation_type MoK\a
_diffrn_radiation_wavelength 0.71073
_diffrn_reflns_av_R_equivalents 0.0257
_diffrn_reflns_av_sigmaI/netI 0.0280
_diffrn_reflns_limit_h_max 11
_diffrn_reflns_limit_h_min -9
_diffrn_reflns_limit_k_max 12
_diffrn_reflns_limit_k_min -12
_diffrn_reflns_limit_l_max 15
_diffrn_reflns_limit_l_min -31
_diffrn_reflns_number 9807
_diffrn_reflns_theta_full 25.00
_diffrn_reflns_theta_max 32.69
_diffrn_reflns_theta_min 1.96
_exptl_absorpt_coefficient_mu 0.299
_exptl_absorpt_correction_T_max 0.9482
_exptl_absorpt_correction_T_min 0.8530
_exptl_absorpt_correction_type multi-scan
_exptl_absorpt_process_details '(SADABS; Bruker, 2001)'
_exptl_crystal_colour Colourless
_exptl_crystal_density_diffrn 1.390
_exptl_crystal_density_method 'not measured'
_exptl_crystal_description Plate
_exptl_crystal_F_000 552
_exptl_crystal_size_max 0.55
_exptl_crystal_size_mid 0.49
_exptl_crystal_size_min 0.18
_refine_diff_density_max 0.324
_refine_diff_density_min -0.325
_refine_diff_density_rms 0.065
_refine_ls_extinction_method none
_refine_ls_goodness_of_fit_ref 1.088
_refine_ls_hydrogen_treatment constr
_refine_ls_matrix_type full
_refine_ls_number_parameters 164
_refine_ls_number_reflns 4090
_refine_ls_number_restraints 0
_refine_ls_restrained_S_all 1.088
_refine_ls_R_factor_all 0.0688
_refine_ls_R_factor_gt 0.0482
_refine_ls_shift/su_max 0.000
_refine_ls_shift/su_mean 0.000
_refine_ls_structure_factor_coef Fsqd
_refine_ls_weighting_details 'calc w=1/[\s^2^(Fo^2^)+(0.0926P)^2^+0.1122P] where P=(Fo^2^+2Fc^2^)/3'
_refine_ls_weighting_scheme calc
_refine_ls_wR_factor_gt 0.1481
_refine_ls_wR_factor_ref 0.1668
_reflns_number_gt 2953
_reflns_number_total 4090
_reflns_threshold_expression >2sigma(I)
_cod_data_source_file cg200539a_si_002.cif
_cod_data_source_block CPBA
_cod_depositor_comments
;
The following automatic conversions were performed:

'_symmetry_cell_setting' value 'Monoclinic' changed to 'monoclinic'
according to /home/saulius/struct/CIF-dictionaries/cif_core.dic
dictionary named 'cif_core.dic' version 2.4.1 from 2010-06-29.

Automatic conversion script
Id: cif_fix_values 1715 2011-07-08 13:25:40Z adriana 
;
_cod_original_sg_symbol_H-M 'p 21/c'
_cod_database_code 4500943

loop_
_symmetry_equiv_pos_as_xyz
'x, y, z'
'-x, y+1/2, -z+1/2'
'-x, -y, -z'
'x, -y-1/2, z-1/2'

loop_
_atom_site_label
_atom_site_type_symbol
_atom_site_fract_x
_atom_site_fract_y
_atom_site_fract_z
_atom_site_U_iso_or_equiv
_atom_site_adp_type
_atom_site_occupancy
_atom_site_symmetry_multiplicity
_atom_site_calc_flag
_atom_site_refinement_flags
Cl1 Cl -0.13730(7) -0.00392(5) 0.31538(2) 0.05525(16) Uani 1 1 d .
N1 N 0.13648(17) 0.38661(14) 0.44666(6) 0.0391(3) Uani 1 1 d .
N2 N 0.1421(2) 0.20431(18) 0.52962(6) 0.0571(4) Uani 1 1 d .
H2A H 0.1981 0.2776 0.5560 0.069 Uiso 1 1 d R
H2B H 0.1171 0.1100 0.5438 0.069 Uiso 1 1 d R
N3 N 0.00830(18) 0.11616(14) 0.42758(6) 0.0403(3) Uani 1 1 d .
C2 C 0.0946(2) 0.23677(17) 0.46708(7) 0.0388(3) Uani 1 1 d .
C4 C -0.03213(19) 0.15182(18) 0.36607(7) 0.0376(3) Uani 1 1 d .
C5 C 0.0028(2) 0.30064(19) 0.33984(7) 0.0424(3) Uani 1 1 d .
H5 H -0.0290 0.3207 0.2957 0.051 Uiso 1 1 calc R
C6 C 0.0882(2) 0.41783(18) 0.38361(7) 0.0392(3) Uani 1 1 d .
C7 C 0.1350(3) 0.5879(2) 0.36162(8) 0.0519(4) Uani 1 1 d .
H7A H 0.1010 0.6705 0.3889 0.078 Uiso 1 1 calc R
H7B H 0.0698 0.6059 0.3179 0.078 Uiso 1 1 calc R
H7C H 0.2637 0.5944 0.3642 0.078 Uiso 1 1 calc R
O1 O 0.3193(2) 0.62678(15) 0.51928(6) 0.0623(4) Uani 1 1 d .
H1 H 0.2728 0.5426 0.5015 0.093 Uiso 1 1 d R
O2 O 0.3570(2) 0.47051(16) 0.60676(7) 0.0658(4) Uani 1 1 d .
C8 C 0.3785(2) 0.59917(19) 0.58098(8) 0.0439(3) Uani 1 1 d .
C9 C 0.4722(2) 0.74443(19) 0.61722(7) 0.0421(3) Uani 1 1 d .
C10 C 0.4908(3) 0.8904(2) 0.58568(9) 0.0546(4) Uani 1 1 d .
H10 H 0.4480 0.8977 0.5413 0.065 Uiso 1 1 calc R
C11 C 0.5728(3) 1.0253(3) 0.62011(12) 0.0671(6) Uani 1 1 d .
H11 H 0.5849 1.1233 0.5989 0.081 Uiso 1 1 calc R
C12 C 0.6365(3) 1.0142(3) 0.68594(11) 0.0644(6) Uani 1 1 d .
H12 H 0.6914 1.1051 0.7091 0.077 Uiso 1 1 calc R
C13 C 0.6192(3) 0.8698(3) 0.71750(9) 0.0607(5) Uani 1 1 d .
H13 H 0.6624 0.8631 0.7619 0.073 Uiso 1 1 calc R
C14 C 0.5371(2) 0.7335(2) 0.68318(8) 0.0505(4) Uani 1 1 d .
H14 H 0.5260 0.6355 0.7045 0.061 Uiso 1 1 calc R

loop_
_atom_site_aniso_label
_atom_site_aniso_U_11
_atom_site_aniso_U_22
_atom_site_aniso_U_33
_atom_site_aniso_U_23
_atom_site_aniso_U_13
_atom_site_aniso_U_12
Cl1 0.0648(3) 0.0534(3) 0.0445(2) -0.01325(16) 0.00616(19) -0.01305(18)
N1 0.0475(7) 0.0329(6) 0.0351(6) -0.0005(4) 0.0059(5) -0.0046(5)
N2 0.0864(11) 0.0433(7) 0.0348(6) 0.0042(5) -0.0005(7) -0.0198(7)
N3 0.0490(7) 0.0351(6) 0.0353(6) -0.0019(5) 0.0067(5) -0.0074(5)
C2 0.0455(8) 0.0348(7) 0.0339(6) 0.0005(5) 0.0047(5) -0.0047(6)
C4 0.0381(7) 0.0380(7) 0.0354(6) -0.0047(5) 0.0059(5) -0.0025(5)
C5 0.0500(8) 0.0434(8) 0.0323(6) 0.0014(6) 0.0064(6) -0.0009(6)
C6 0.0447(8) 0.0356(7) 0.0371(7) 0.0033(5) 0.0091(6) 0.0005(6)
C7 0.0767(12) 0.0364(8) 0.0421(8) 0.0059(6) 0.0123(7) -0.0090(7)
O1 0.0899(10) 0.0462(7) 0.0426(6) -0.0040(5) -0.0019(6) -0.0183(6)
O2 0.0952(11) 0.0452(7) 0.0486(7) 0.0015(5) -0.0011(7) -0.0173(7)
C8 0.0463(8) 0.0418(8) 0.0419(7) -0.0041(6) 0.0063(6) -0.0016(6)
C9 0.0394(7) 0.0434(8) 0.0428(7) -0.0076(6) 0.0079(6) -0.0030(6)
C10 0.0623(11) 0.0515(9) 0.0493(9) -0.0038(7) 0.0113(8) -0.0158(8)
C11 0.0740(13) 0.0555(11) 0.0723(13) -0.0096(9) 0.0178(11) -0.0260(10)
C12 0.0541(11) 0.0656(13) 0.0703(14) -0.0266(10) 0.0076(10) -0.0166(9)
C13 0.0510(10) 0.0759(13) 0.0492(9) -0.0188(9) -0.0011(7) 0.0018(9)
C14 0.0503(9) 0.0527(9) 0.0448(8) -0.0044(7) 0.0033(7) 0.0032(7)

loop_
_atom_type_symbol
_atom_type_description
_atom_type_scat_dispersion_real
_atom_type_scat_dispersion_imag
_atom_type_scat_source
C C 0.0033 0.0016 'International Tables Vol C Tables 4.2.6.8 and 6.1.1.4'
H H 0.0000 0.0000 'International Tables Vol C Tables 4.2.6.8 and 6.1.1.4'
Cl Cl 0.1484 0.1585 'International Tables Vol C Tables 4.2.6.8 and 6.1.1.4'
N N 0.0061 0.0033 'International Tables Vol C Tables 4.2.6.8 and 6.1.1.4'
O O 0.0106 0.0060 'International Tables Vol C Tables 4.2.6.8 and 6.1.1.4'

loop_
_geom_angle_atom_site_label_1
_geom_angle_atom_site_label_2
_geom_angle_atom_site_label_3
_geom_angle
C6 N1 C2 117.71(12)
C2 N2 H2A 120.0
C2 N2 H2B 120.0
H2A N2 H2B 120.0
C4 N3 C2 115.54(12)
N2 C2 N1 118.23(13)
N2 C2 N3 117.52(13)
N1 C2 N3 124.25(13)
N3 C4 C5 125.22(13)
N3 C4 Cl1 115.60(11)
C5 C4 Cl1 119.19(11)
C4 C5 C6 115.49(13)
C4 C5 H5 122.3
C6 C5 H5 122.3
N1 C6 C5 121.77(13)
N1 C6 C7 116.93(13)
C5 C6 C7 121.30(13)
C6 C7 H7A 109.5
C6 C7 H7B 109.5
H7A C7 H7B 109.5
C6 C7 H7C 109.5
H7A C7 H7C 109.5
H7B C7 H7C 109.5
C8 O1 H1 109.5
O2 C8 O1 123.72(15)
O2 C8 C9 122.89(15)
O1 C8 C9 113.38(14)
C14 C9 C10 119.81(15)
C14 C9 C8 119.39(15)
C10 C9 C8 120.78(14)
C11 C10 C9 120.13(18)
C11 C10 H10 119.9
C9 C10 H10 119.9
C12 C11 C10 119.9(2)
C12 C11 H11 120.1
C10 C11 H11 120.1
C13 C12 C11 120.31(17)
C13 C12 H12 119.8
C11 C12 H12 119.8
C12 C13 C14 120.13(18)
C12 C13 H13 119.9
C14 C13 H13 119.9
C9 C14 C13 119.72(17)
C9 C14 H14 120.1
C13 C14 H14 120.1

loop_
_geom_bond_atom_site_label_1
_geom_bond_atom_site_label_2
_geom_bond_distance
Cl1 C4 1.7327(14)
N1 C6 1.3342(18)
N1 C2 1.3533(18)
N2 C2 1.3256(18)
N2 H2A 0.8604
N2 H2B 0.8597
N3 C4 1.3091(18)
N3 C2 1.3565(18)
C4 C5 1.381(2)
C5 C6 1.384(2)
C5 H5 0.9300
C6 C7 1.525(2)
C7 H7A 0.9600
C7 H7B 0.9600
C7 H7C 0.9600
O1 C8 1.3084(19)
O1 H1 0.8199
O2 C8 1.208(2)
C8 C9 1.495(2)
C9 C14 1.382(2)
C9 C10 1.385(2)
C10 C11 1.383(3)
C10 H10 0.9300
C11 C12 1.378(3)
C11 H11 0.9300
C12 C13 1.373(3)
C12 H12 0.9300
C13 C14 1.391(3)
C13 H13 0.9300
C14 H14 0.9300

loop_
_cod_related_entry_id
_cod_related_entry_database
_cod_related_entry_code
1 ChemSpider 30661325
